data_4128713
loop_
_publ_author_name
'Wang, Wei'
'Zhu, Haofu'
'Liu, Shuya'
'Zhao, Zhiguo'
'Zhang, Liang'
'Hao, Jingcheng'
'Wang, Yao'

_publ_section_title
;
 Chalcogen-Chalcogen Bonding Catalysis Enables Assembly of Discrete
 Molecules.
;
_journal_issue 23
_journal_name_full 'Journal of the American Chemical Society'
_journal_page_first 9175
_journal_page_last 9179
_journal_paper_doi 10.1021/jacs.9b03806
_journal_volume 141
_journal_year 2019
_chemical_formula_moiety 'C7 H7 N2 S, C F3 O3 S'
_chemical_formula_sum 'C8 H7 F3 N2 O3 S2'
_chemical_formula_weight 300.28
_space_group_crystal_system monoclinic
_space_group_IT_number 14
_space_group_name_Hall '-P 2ybc'
_space_group_name_H-M_alt 'P 1 21/c 1'
_atom_sites_solution_hydrogens geom
_atom_sites_solution_primary dual
_audit_creation_date 2018-03-22
_audit_creation_method
;
Olex2 1.2
(compiled 2017.03.28 svn.r3405 for OlexSys, GUI svn.r5337)
;
_cell_angle_alpha 90
_cell_angle_beta 99.474(6)
_cell_angle_gamma 90
_cell_formula_units_Z 4
_cell_length_a 6.476(4)
_cell_length_b 11.412(7)
_cell_length_c 16.422(9)
_cell_measurement_reflns_used 1254
_cell_measurement_temperature 298(2)
_cell_measurement_theta_max 21.741
_cell_measurement_theta_min 2.515
_cell_volume 1197.1(12)
_computing_cell_refinement 'SAINT v8.37A (Bruker, 2015)'
_computing_data_reduction 'SAINT v8.37A (Bruker, 2015)'
_computing_molecular_graphics 'Olex2 (Dolomanov et al., 2009)'
_computing_publication_material 'Olex2 (Dolomanov et al., 2009)'
_computing_structure_refinement 'XL (Sheldrick, 2008)'
_computing_structure_solution 'XT (Sheldrick, 2015)'
_diffrn_ambient_temperature 298(2)
_diffrn_measured_fraction_theta_full 0.998
_diffrn_measured_fraction_theta_max 0.998
_diffrn_measurement_device_type 'Bruker APEX-II'
_diffrn_radiation_monochromator graphite
_diffrn_radiation_type MoK\a
_diffrn_radiation_wavelength 0.71073
_diffrn_reflns_av_R_equivalents 0.0436
_diffrn_reflns_av_unetI/netI 0.0478
_diffrn_reflns_Laue_measured_fraction_full 0.998
_diffrn_reflns_Laue_measured_fraction_max 0.998
_diffrn_reflns_limit_h_max 7
_diffrn_reflns_limit_h_min -6
_diffrn_reflns_limit_k_max 13
_diffrn_reflns_limit_k_min -13
_diffrn_reflns_limit_l_max 17
_diffrn_reflns_limit_l_min -19
_diffrn_reflns_number 6926
_diffrn_reflns_point_group_measured_fraction_full 0.998
_diffrn_reflns_point_group_measured_fraction_max 0.998
_diffrn_reflns_theta_full 24.995
_diffrn_reflns_theta_max 24.995
_diffrn_reflns_theta_min 2.183
_exptl_absorpt_coefficient_mu 0.485
_exptl_absorpt_correction_T_max 0.7456
_exptl_absorpt_correction_T_min 0.6539
_exptl_absorpt_correction_type multi-scan
_exptl_absorpt_process_details
'SADABS-2016/2 (Bruker,2016/2) was used for absorption correction. wR2(int) was 0.0516 before and 0.0433 after correction. The Ratio of minimum to maximum transmission is 0.8770. The \l/2 correction factor is Not present.'
_exptl_crystal_colour 'clear light colourless'
_exptl_crystal_colour_lustre clear
_exptl_crystal_colour_modifier light
_exptl_crystal_colour_primary colourless
_exptl_crystal_density_diffrn 1.666
_exptl_crystal_description block
_exptl_crystal_F_000 608
_exptl_crystal_size_max 0.05
_exptl_crystal_size_mid 0.02
_exptl_crystal_size_min 0.01
_refine_diff_density_max 0.182
_refine_diff_density_min -0.400
_refine_diff_density_rms 0.066
_refine_ls_extinction_method none
_refine_ls_goodness_of_fit_ref 1.041
_refine_ls_hydrogen_treatment constr
_refine_ls_matrix_type full
_refine_ls_number_parameters 164
_refine_ls_number_reflns 2109
_refine_ls_number_restraints 0
_refine_ls_restrained_S_all 1.041
_refine_ls_R_factor_all 0.0763
_refine_ls_R_factor_gt 0.0432
_refine_ls_shift/su_max 0.000
_refine_ls_shift/su_mean 0.000
_refine_ls_structure_factor_coef Fsqd
_refine_ls_weighting_details 'w=1/[\s^2^(Fo^2^)+(0.0580P)^2^+0.1020P] where P=(Fo^2^+2Fc^2^)/3'
_refine_ls_weighting_scheme calc
_refine_ls_wR_factor_gt 0.0980
_refine_ls_wR_factor_ref 0.1162
_reflns_Friedel_coverage 0.000
_reflns_number_gt 1463
_reflns_number_total 2109
_reflns_threshold_expression 'I > 2\s(I)'
_cod_data_source_file ja9b03806_si_002.cif
_cod_data_source_block 180321a_0m
_cod_original_cell_volume 1197.2(12)
_cod_database_code 4128713
_shelx_shelxl_version_number 2014/7
_shelx_space_group_comment
;
The symmetry employed for this shelxl refinement is uniquely defined
by the following loop, which should always be used as a source of
symmetry information in preference to the above space-group names.
They are only intended as comments.
;
_olex2_refinement_description
;
1. Fixed Uiso
 At 1.2 times of:
  All C(H) groups
 At 1.5 times of:
  All C(H,H,H) groups
2.a Aromatic/amide H refined with riding coordinates:
 C3(H3), C4(H4), C5(H5), C6(H6)
2.b Idealised Me refined as rotating group:
 C1(H1A,H1B,H1C)
;
_olex2_submission_special_instructions 'No special instructions were received'

loop_
_space_group_symop_operation_xyz
'x, y, z'
'-x, y+1/2, -z+1/2'
'-x, -y, -z'
'x, -y-1/2, z-1/2'

loop_
_atom_site_label
_atom_site_type_symbol
_atom_site_fract_x
_atom_site_fract_y
_atom_site_fract_z
_atom_site_U_iso_or_equiv
_atom_site_adp_type
_atom_site_occupancy
_atom_site_site_symmetry_order
_atom_site_calc_flag
_atom_site_refinement_flags_posn
C1 C -0.1003(6) 0.3874(3) 0.2035(2) 0.0576(9) Uani 1 1 d .
H1A H -0.1077 0.4496 0.1638 0.086 Uiso 1 1 calc GR
H1B H -0.2379 0.3713 0.2152 0.086 Uiso 1 1 calc GR
H1C H -0.0448 0.3183 0.1817 0.086 Uiso 1 1 calc GR
C2 C -0.0049(5) 0.5065(2) 0.33301(18) 0.0397(7) Uani 1 1 d .
C3 C -0.1876(5) 0.5723(3) 0.3304(2) 0.0502(8) Uani 1 1 d .
H3 H -0.3011 0.5643 0.2880 0.060 Uiso 1 1 calc R
C4 C -0.1893(6) 0.6488(3) 0.3939(2) 0.0595(10) Uani 1 1 d .
H4 H -0.3093 0.6932 0.3949 0.071 Uiso 1 1 calc R
C5 C -0.0172(6) 0.6640(3) 0.4582(2) 0.0584(9) Uani 1 1 d .
H5 H -0.0265 0.7185 0.4996 0.070 Uiso 1 1 calc R
C6 C 0.1613(6) 0.6007(3) 0.4608(2) 0.0530(9) Uani 1 1 d .
H6 H 0.2747 0.6115 0.5029 0.064 Uiso 1 1 calc R
C7 C 0.1686(5) 0.5182(3) 0.39771(19) 0.0420(7) Uani 1 1 d .
N1 N 0.3277(4) 0.4451(2) 0.39122(16) 0.0488(7) Uani 1 1 d .
N2 N 0.0370(4) 0.4228(2) 0.27994(15) 0.0428(6) Uani 1 1 d .
S1 S 0.27122(13) 0.36655(7) 0.31148(5) 0.0508(3) Uani 1 1 d .
C8 C 0.6576(7) 0.0722(3) 0.4136(3) 0.0694(11) Uani 1 1 d .
F1 F 0.6977(5) -0.0395(2) 0.4000(2) 0.1263(11) Uani 1 1 d .
F2 F 0.7406(5) 0.0963(2) 0.48898(16) 0.1150(10) Uani 1 1 d .
F3 F 0.4515(4) 0.0799(3) 0.40825(18) 0.1134(10) Uani 1 1 d .
O1 O 0.9709(3) 0.15203(19) 0.35475(17) 0.0666(7) Uani 1 1 d .
O2 O 0.6490(4) 0.1216(2) 0.26138(15) 0.0717(7) Uani 1 1 d .
O3 O 0.6795(4) 0.27985(18) 0.35921(14) 0.0582(6) Uani 1 1 d .
S2 S 0.74974(12) 0.16641(7) 0.33898(5) 0.0444(3) Uani 1 1 d .

loop_
_atom_site_aniso_label
_atom_site_aniso_U_11
_atom_site_aniso_U_22
_atom_site_aniso_U_33
_atom_site_aniso_U_23
_atom_site_aniso_U_13
_atom_site_aniso_U_12
C1 0.062(2) 0.057(2) 0.049(2) -0.0029(16) -0.0037(17) -0.0113(18)
C2 0.0395(18) 0.0372(16) 0.0433(18) 0.0076(14) 0.0091(15) -0.0044(13)
C3 0.0416(19) 0.0471(19) 0.060(2) 0.0065(17) 0.0027(16) -0.0001(15)
C4 0.054(2) 0.047(2) 0.081(3) 0.0035(19) 0.020(2) 0.0059(17)
C5 0.072(3) 0.0499(19) 0.056(2) -0.0074(17) 0.016(2) -0.0103(19)
C6 0.056(2) 0.054(2) 0.046(2) 0.0003(16) 0.0022(17) -0.0101(17)
C7 0.0401(18) 0.0432(17) 0.0420(18) 0.0056(15) 0.0049(15) -0.0066(14)
N1 0.0473(16) 0.0516(16) 0.0459(16) 0.0047(13) 0.0029(13) 0.0020(13)
N2 0.0425(15) 0.0418(14) 0.0420(15) 0.0010(12) 0.0009(12) -0.0056(11)
S1 0.0488(5) 0.0492(5) 0.0533(6) 0.0013(4) 0.0053(4) 0.0030(4)
C8 0.070(3) 0.064(3) 0.075(3) 0.001(2) 0.012(2) -0.014(2)
F1 0.175(3) 0.0521(15) 0.164(3) 0.0159(16) 0.061(2) -0.0142(16)
F2 0.152(3) 0.126(2) 0.0634(17) 0.0259(16) 0.0057(17) -0.0507(19)
F3 0.0737(18) 0.144(2) 0.132(2) 0.0156(19) 0.0439(16) -0.0295(16)
O1 0.0381(14) 0.0641(15) 0.098(2) 0.0010(14) 0.0110(13) 0.0000(11)
O2 0.0704(17) 0.0868(18) 0.0560(16) -0.0251(13) 0.0043(13) -0.0149(14)
O3 0.0655(16) 0.0473(13) 0.0624(15) -0.0067(11) 0.0122(12) 0.0107(12)
S2 0.0375(5) 0.0458(5) 0.0500(5) -0.0055(4) 0.0075(4) -0.0020(4)

loop_
_atom_type_symbol
_atom_type_description
_atom_type_scat_dispersion_real
_atom_type_scat_dispersion_imag
_atom_type_scat_source
C C 0.0033 0.0016 'International Tables Vol C Tables 4.2.6.8 and 6.1.1.4'
H H 0.0000 0.0000 'International Tables Vol C Tables 4.2.6.8 and 6.1.1.4'
F F 0.0171 0.0103 'International Tables Vol C Tables 4.2.6.8 and 6.1.1.4'
N N 0.0061 0.0033 'International Tables Vol C Tables 4.2.6.8 and 6.1.1.4'
O O 0.0106 0.0060 'International Tables Vol C Tables 4.2.6.8 and 6.1.1.4'
S S 0.1246 0.1234 'International Tables Vol C Tables 4.2.6.8 and 6.1.1.4'

loop_
_geom_angle_atom_site_label_1
_geom_angle_atom_site_label_2
_geom_angle_atom_site_label_3
_geom_angle
H1A C1 H1B 109.5
H1A C1 H1C 109.5
H1B C1 H1C 109.5
N2 C1 H1A 109.5
N2 C1 H1B 109.5
N2 C1 H1C 109.5
C3 C2 C7 122.3(3)
N2 C2 C3 128.3(3)
N2 C2 C7 109.4(3)
C2 C3 H3 122.1
C4 C3 C2 115.8(3)
C4 C3 H3 122.1
C3 C4 H4 118.5
C3 C4 C5 123.1(3)
C5 C4 H4 118.5
C4 C5 H5 119.3
C6 C5 C4 121.3(3)
C6 C5 H5 119.3
C5 C6 H6 121.2
C5 C6 C7 117.7(3)
C7 C6 H6 121.2
C6 C7 C2 119.7(3)
N1 C7 C2 113.9(3)
N1 C7 C6 126.4(3)
C7 N1 S1 110.0(2)
C1 N2 S1 123.8(2)
C2 N2 C1 126.0(3)
C2 N2 S1 110.2(2)
N1 S1 N2 96.61(14)
F1 C8 S2 111.3(3)
F2 C8 F1 107.6(4)
F2 C8 F3 107.6(4)
F2 C8 S2 113.0(3)
F3 C8 F1 106.0(3)
F3 C8 S2 110.9(3)
O1 S2 C8 104.07(18)
O1 S2 O2 114.84(16)
O1 S2 O3 114.30(14)
O2 S2 C8 103.83(18)
O2 S2 O3 114.55(15)
O3 S2 C8 103.23(17)

loop_
_geom_bond_atom_site_label_1
_geom_bond_atom_site_label_2
_geom_bond_distance
C1 H1A 0.9600
C1 H1B 0.9600
C1 H1C 0.9600
C1 N2 1.470(4)
C2 C3 1.397(4)
C2 C7 1.420(4)
C2 N2 1.350(4)
C3 H3 0.9300
C3 C4 1.360(5)
C4 H4 0.9300
C4 C5 1.415(5)
C5 H5 0.9300
C5 C6 1.358(5)
C6 H6 0.9300
C6 C7 1.407(4)
C7 N1 1.344(4)
N1 S1 1.579(3)
N2 S1 1.650(3)
C8 F1 1.327(4)
C8 F2 1.296(4)
C8 F3 1.326(4)
C8 S2 1.804(4)
O1 S2 1.422(2)
O2 S2 1.427(2)
O3 S2 1.429(2)
